data_4312417
loop_
_publ_author_name
'Wenbin Yang'
'Canzhong Lu'
'Quanzheng Zhang'
'Shumei Chen'
'Xiaoping Zhan'
'Jiuhui Liu'

_publ_contact_author_address
;
     Fujian Institute of Research  
        on the Structure of Matter,
        Chinese Academy of Sciences,
        Fuzhou, Fujian 350002, 
    P.R.China
;
_publ_contact_author_email czlu@ms.fjirsm.ac.cn
_publ_contact_author_fax 0086-0591-3714946
_publ_contact_author_name 'Dr. Canzhong Lu'
_publ_contact_author_phone 0086-0591-3705794
_publ_section_title
;
 Structure and Properties of a Novel 3D Straight-Channel Polyoxovanadate
 and an Unexpected Trimeric Barbiturate Obtained by Hydrothermal Reactions
;
_journal_name_full 'Inorganic Chemistry'
_journal_page_first 7309
_journal_page_last 7314
_journal_paper_doi 10.1021/ic034554p
_journal_volume 42
_journal_year 2003
_chemical_formula_sum 'H65 Na6 O121 P3 V36'
_chemical_formula_weight 4066.21
_chemical_name_systematic
; 
 ? 
;
_space_group_IT_number 225
_symmetry_cell_setting cubic
_symmetry_space_group_name_Hall '-F 4 2 3'
_symmetry_space_group_name_H-M 'F m -3 m'
_atom_sites_solution_hydrogens geom
_atom_sites_solution_primary direct
_atom_sites_solution_secondary difmap
_audit_creation_method SHELXL-97
_cell_angle_alpha 90.00
_cell_angle_beta 90.00
_cell_angle_gamma 90.00
_cell_formula_units_Z 4
_cell_length_a 22.1978(15)
_cell_length_b 22.1978(15)
_cell_length_c 22.1978(15)
_cell_measurement_temperature 293(2)
_cell_measurement_theta_max 25.04
_cell_measurement_theta_min 4.11
_cell_volume 10937.8(13)
_computing_cell_refinement 'Siemens SMART & SAINT'
_computing_data_collection 'Simens SMART CCD'
_computing_data_reduction 'Siemens XPREP'
_computing_structure_refinement 'Siemens SHELXTL'
_computing_structure_solution 'Siemens SHELXTL'
_diffrn_ambient_temperature 293(2)
_diffrn_measured_fraction_theta_full 0.971
_diffrn_measured_fraction_theta_max 0.971
_diffrn_measurement_device_type 'Siemens CCD SMART'
_diffrn_measurement_method omega-scan
_diffrn_radiation_monochromator graphite
_diffrn_radiation_source 'fine-focus sealed tube'
_diffrn_radiation_type MoK\a
_diffrn_radiation_wavelength 0.71073
_diffrn_reflns_av_R_equivalents 0.0391
_diffrn_reflns_av_sigmaI/netI 0.0267
_diffrn_reflns_limit_h_max 26
_diffrn_reflns_limit_h_min -4
_diffrn_reflns_limit_k_max 20
_diffrn_reflns_limit_k_min -14
_diffrn_reflns_limit_l_max 24
_diffrn_reflns_limit_l_min -10
_diffrn_reflns_number 3223
_diffrn_reflns_theta_full 25.04
_diffrn_reflns_theta_max 25.04
_diffrn_reflns_theta_min 4.11
_exptl_absorpt_coefficient_mu 3.112
_exptl_absorpt_correction_T_max 1.000000
_exptl_absorpt_correction_T_min 0.808015
_exptl_absorpt_correction_type SADABS
_exptl_absorpt_process_details Empirical
_exptl_crystal_colour black
_exptl_crystal_density_diffrn 2.469
_exptl_crystal_density_method 'not measured'
_exptl_crystal_description cubic
_exptl_crystal_F_000 7888
_exptl_crystal_size_max 0.31
_exptl_crystal_size_mid 0.31
_exptl_crystal_size_min 0.31
_refine_diff_density_max 1.138
_refine_diff_density_min -0.894
_refine_diff_density_rms 0.113
_refine_ls_extinction_method none
_refine_ls_goodness_of_fit_ref 1.068
_refine_ls_hydrogen_treatment mixed
_refine_ls_matrix_type full
_refine_ls_number_parameters 61
_refine_ls_number_reflns 536
_refine_ls_number_restraints 1
_refine_ls_restrained_S_all 1.067
_refine_ls_R_factor_all 0.0605
_refine_ls_R_factor_gt 0.0471
_refine_ls_shift/su_max 0.000
_refine_ls_shift/su_mean 0.000
_refine_ls_structure_factor_coef Fsqd
_refine_ls_weighting_details 'calc w=1/[\s^2^(Fo^2^)+(0.0518P)^2^+295.6342P] where P=(Fo^2^+2Fc^2^)/3'
_refine_ls_weighting_scheme calc
_refine_ls_wR_factor_gt 0.1200
_refine_ls_wR_factor_ref 0.1311
_reflns_number_gt 437
_reflns_number_total 536
_reflns_threshold_expression >2sigma(I)
_cod_data_source_file ic034554psi20030523_062437.cif
_cod_data_source_block V18P
_cod_database_code 4312417

loop_
_symmetry_equiv_pos_as_xyz
'x, y, z'
'-x, -y, z'
'-x, y, -z'
'x, -y, -z'
'z, x, y'
'z, -x, -y'
'-z, -x, y'
'-z, x, -y'
'y, z, x'
'-y, z, -x'
'y, -z, -x'
'-y, -z, x'
'y, x, -z'
'-y, -x, -z'
'y, -x, z'
'-y, x, z'
'x, z, -y'
'-x, z, y'
'-x, -z, -y'
'x, -z, y'
'z, y, -x'
'z, -y, x'
'-z, y, x'
'-z, -y, -x'
'x, y+1/2, z+1/2'
'-x, -y+1/2, z+1/2'
'-x, y+1/2, -z+1/2'
'x, -y+1/2, -z+1/2'
'z, x+1/2, y+1/2'
'z, -x+1/2, -y+1/2'
'-z, -x+1/2, y+1/2'
'-z, x+1/2, -y+1/2'
'y, z+1/2, x+1/2'
'-y, z+1/2, -x+1/2'
'y, -z+1/2, -x+1/2'
'-y, -z+1/2, x+1/2'
'y, x+1/2, -z+1/2'
'-y, -x+1/2, -z+1/2'
'y, -x+1/2, z+1/2'
'-y, x+1/2, z+1/2'
'x, z+1/2, -y+1/2'
'-x, z+1/2, y+1/2'
'-x, -z+1/2, -y+1/2'
'x, -z+1/2, y+1/2'
'z, y+1/2, -x+1/2'
'z, -y+1/2, x+1/2'
'-z, y+1/2, x+1/2'
'-z, -y+1/2, -x+1/2'
'x+1/2, y, z+1/2'
'-x+1/2, -y, z+1/2'
'-x+1/2, y, -z+1/2'
'x+1/2, -y, -z+1/2'
'z+1/2, x, y+1/2'
'z+1/2, -x, -y+1/2'
'-z+1/2, -x, y+1/2'
'-z+1/2, x, -y+1/2'
'y+1/2, z, x+1/2'
'-y+1/2, z, -x+1/2'
'y+1/2, -z, -x+1/2'
'-y+1/2, -z, x+1/2'
'y+1/2, x, -z+1/2'
'-y+1/2, -x, -z+1/2'
'y+1/2, -x, z+1/2'
'-y+1/2, x, z+1/2'
'x+1/2, z, -y+1/2'
'-x+1/2, z, y+1/2'
'-x+1/2, -z, -y+1/2'
'x+1/2, -z, y+1/2'
'z+1/2, y, -x+1/2'
'z+1/2, -y, x+1/2'
'-z+1/2, y, x+1/2'
'-z+1/2, -y, -x+1/2'
'x+1/2, y+1/2, z'
'-x+1/2, -y+1/2, z'
'-x+1/2, y+1/2, -z'
'x+1/2, -y+1/2, -z'
'z+1/2, x+1/2, y'
'z+1/2, -x+1/2, -y'
'-z+1/2, -x+1/2, y'
'-z+1/2, x+1/2, -y'
'y+1/2, z+1/2, x'
'-y+1/2, z+1/2, -x'
'y+1/2, -z+1/2, -x'
'-y+1/2, -z+1/2, x'
'y+1/2, x+1/2, -z'
'-y+1/2, -x+1/2, -z'
'y+1/2, -x+1/2, z'
'-y+1/2, x+1/2, z'
'x+1/2, z+1/2, -y'
'-x+1/2, z+1/2, y'
'-x+1/2, -z+1/2, -y'
'x+1/2, -z+1/2, y'
'z+1/2, y+1/2, -x'
'z+1/2, -y+1/2, x'
'-z+1/2, y+1/2, x'
'-z+1/2, -y+1/2, -x'
'-x, -y, -z'
'x, y, -z'
'x, -y, z'
'-x, y, z'
'-z, -x, -y'
'-z, x, y'
'z, x, -y'
'z, -x, y'
'-y, -z, -x'
'y, -z, x'
'-y, z, x'
'y, z, -x'
'-y, -x, z'
'y, x, z'
'-y, x, -z'
'y, -x, -z'
'-x, -z, y'
'x, -z, -y'
'x, z, y'
'-x, z, -y'
'-z, -y, x'
'-z, y, -x'
'z, -y, -x'
'z, y, x'
'-x, -y+1/2, -z+1/2'
'x, y+1/2, -z+1/2'
'x, -y+1/2, z+1/2'
'-x, y+1/2, z+1/2'
'-z, -x+1/2, -y+1/2'
'-z, x+1/2, y+1/2'
'z, x+1/2, -y+1/2'
'z, -x+1/2, y+1/2'
'-y, -z+1/2, -x+1/2'
'y, -z+1/2, x+1/2'
'-y, z+1/2, x+1/2'
'y, z+1/2, -x+1/2'
'-y, -x+1/2, z+1/2'
'y, x+1/2, z+1/2'
'-y, x+1/2, -z+1/2'
'y, -x+1/2, -z+1/2'
'-x, -z+1/2, y+1/2'
'x, -z+1/2, -y+1/2'
'x, z+1/2, y+1/2'
'-x, z+1/2, -y+1/2'
'-z, -y+1/2, x+1/2'
'-z, y+1/2, -x+1/2'
'z, -y+1/2, -x+1/2'
'z, y+1/2, x+1/2'
'-x+1/2, -y, -z+1/2'
'x+1/2, y, -z+1/2'
'x+1/2, -y, z+1/2'
'-x+1/2, y, z+1/2'
'-z+1/2, -x, -y+1/2'
'-z+1/2, x, y+1/2'
'z+1/2, x, -y+1/2'
'z+1/2, -x, y+1/2'
'-y+1/2, -z, -x+1/2'
'y+1/2, -z, x+1/2'
'-y+1/2, z, x+1/2'
'y+1/2, z, -x+1/2'
'-y+1/2, -x, z+1/2'
'y+1/2, x, z+1/2'
'-y+1/2, x, -z+1/2'
'y+1/2, -x, -z+1/2'
'-x+1/2, -z, y+1/2'
'x+1/2, -z, -y+1/2'
'x+1/2, z, y+1/2'
'-x+1/2, z, -y+1/2'
'-z+1/2, -y, x+1/2'
'-z+1/2, y, -x+1/2'
'z+1/2, -y, -x+1/2'
'z+1/2, y, x+1/2'
'-x+1/2, -y+1/2, -z'
'x+1/2, y+1/2, -z'
'x+1/2, -y+1/2, z'
'-x+1/2, y+1/2, z'
'-z+1/2, -x+1/2, -y'
'-z+1/2, x+1/2, y'
'z+1/2, x+1/2, -y'
'z+1/2, -x+1/2, y'
'-y+1/2, -z+1/2, -x'
'y+1/2, -z+1/2, x'
'-y+1/2, z+1/2, x'
'y+1/2, z+1/2, -x'
'-y+1/2, -x+1/2, z'
'y+1/2, x+1/2, z'
'-y+1/2, x+1/2, -z'
'y+1/2, -x+1/2, -z'
'-x+1/2, -z+1/2, y'
'x+1/2, -z+1/2, -y'
'x+1/2, z+1/2, y'
'-x+1/2, z+1/2, -y'
'-z+1/2, -y+1/2, x'
'-z+1/2, y+1/2, -x'
'z+1/2, -y+1/2, -x'
'z+1/2, y+1/2, x'

loop_
_atom_site_label
_atom_site_type_symbol
_atom_site_fract_x
_atom_site_fract_y
_atom_site_fract_z
_atom_site_U_iso_or_equiv
_atom_site_adp_type
_atom_site_occupancy
_atom_site_symmetry_multiplicity
_atom_site_calc_flag
_atom_site_refinement_flags
_atom_site_disorder_assembly
_atom_site_disorder_group
V1 V -0.25473(5) 0.13821(3) -0.13821(3) 0.0231(4) Uani 1 2 d S . .
V2 V -0.2500 0.0772(3) -0.2500 0.0289(15) Uani 1 4 d S . .
P1 P -0.2500 0.2500 -0.2500 0.0213(12) Uani 1 24 d S . .
P2 P -0.5000 0.0000 0.0000 0.029(2) Uani 1 48 d S . .
Na1 Na -0.1431(2) 0.0000 0.0000 0.0253(11) Uani 1 8 d S . .
O1 O -0.2897(2) 0.2103(2) -0.2103(2) 0.0264(17) Uani 1 6 d S . .
O2 O -0.2428(2) 0.08740(16) -0.08740(16) 0.0421(13) Uani 1 2 d S . .
O3 O -0.31582(17) 0.0985(2) -0.18418(17) 0.0375(12) Uani 1 2 d S . .
O4 O -0.19812(15) 0.1140(2) -0.19812(15) 0.0328(12) Uani 1 2 d S . .
O5 O -0.2500 0.0000 -0.2500 0.066(4) Uani 1 8 d S . .
O6 O -0.3695(3) 0.0000 -0.1305(3) 0.088(4) Uani 1 4 d SD . .
O7 O -0.1467(4) 0.0000 -0.1467(4) 0.079(3) Uani 1 4 d S . .
O8 O -0.2918(8) 0.0000 0.0000 0.080(4) Uani 1 8 d S . .
O9 O -0.4216(12) -0.0296(9) 0.0296(9) 0.038(7) Uani 0.17 2 d SP . .
O10 O 0.0000 0.0000 0.0000 0.112(16) Uani 1 48 d S . .
H6 H -0.364(6) -0.0440(15) -0.136(6) 0.19(7) Uiso 1 2 d SD . .

loop_
_atom_site_aniso_label
_atom_site_aniso_U_11
_atom_site_aniso_U_22
_atom_site_aniso_U_33
_atom_site_aniso_U_23
_atom_site_aniso_U_13
_atom_site_aniso_U_12
V1 0.0216(6) 0.0239(5) 0.0239(5) 0.0121(4) -0.0007(3) 0.0007(3)
V2 0.033(2) 0.021(3) 0.033(2) 0.000 -0.001(3) 0.000
P1 0.0213(12) 0.0213(12) 0.0213(12) 0.000 0.000 0.000
P2 0.029(2) 0.029(2) 0.029(2) 0.000 0.000 0.000
Na1 0.028(3) 0.0240(16) 0.0240(16) 0.000 0.000 0.000
O1 0.0264(17) 0.0264(17) 0.0264(17) -0.001(2) -0.001(2) 0.001(2)
O2 0.046(3) 0.0401(19) 0.0401(19) 0.013(2) -0.0016(16) 0.0016(16)
O3 0.0430(18) 0.026(3) 0.0430(18) 0.0032(16) -0.007(2) -0.0032(16)
O4 0.0327(17) 0.033(3) 0.0327(17) -0.0006(14) 0.000(2) -0.0006(14)
O5 0.074(6) 0.049(8) 0.074(6) 0.000 0.008(7) 0.000
O6 0.115(7) 0.035(5) 0.115(7) 0.000 0.062(8) 0.000
O7 0.082(4) 0.074(7) 0.082(4) 0.000 0.006(6) 0.000
O8 0.093(12) 0.073(6) 0.073(6) 0.000 0.000 0.000
O9 0.013(12) 0.050(11) 0.050(11) 0.017(13) -0.003(8) 0.003(8)
O10 0.112(16) 0.112(16) 0.112(16) 0.000 0.000 0.000

loop_
_atom_type_symbol
_atom_type_description
_atom_type_scat_dispersion_real
_atom_type_scat_dispersion_imag
_atom_type_scat_source
O O 0.0106 0.0060 'International Tables Vol C Tables 4.2.6.8 and 6.1.1.4'
P P 0.1023 0.0942 'International Tables Vol C Tables 4.2.6.8 and 6.1.1.4'
V V 0.3005 0.5294 'International Tables Vol C Tables 4.2.6.8 and 6.1.1.4'
Na Na 0.0362 0.0249 'International Tables Vol C Tables 4.2.6.8 and 6.1.1.4'
H H 0.0000 0.0000 'International Tables Vol C Tables 4.2.6.8 and 6.1.1.4'

loop_
_geom_angle_atom_site_label_1
_geom_angle_atom_site_label_2
_geom_angle_atom_site_label_3
_geom_angle
_geom_angle_site_symmetry_1
_geom_angle_site_symmetry_3
_geom_angle_publ_flag
O2 V1 O4 100.5(2) . 6 ?
O2 V1 O4 100.5(2) . . ?
O4 V1 O4 87.7(3) 6 . ?
O2 V1 O3 99.60(18) . 80_455 ?
O4 V1 O3 88.0(2) 6 80_455 ?
O4 V1 O3 159.9(2) . 80_455 ?
O2 V1 O3 99.60(18) . . ?
O4 V1 O3 159.9(2) 6 . ?
O4 V1 O3 88.0(2) . . ?
O3 V1 O3 89.4(3) 80_455 . ?
O2 V1 O1 170.5(2) . . ?
O4 V1 O1 86.34(18) 6 . ?
O4 V1 O1 86.34(18) . . ?
O3 V1 O1 73.79(16) 80_455 . ?
O3 V1 O1 73.79(16) . . ?
O2 V1 V2 105.78(11) . 6 ?
O4 V1 V2 39.54(14) 6 6 ?
O4 V1 V2 123.82(16) . 6 ?
O3 V1 V2 48.52(16) 80_455 6 ?
O3 V1 V2 133.31(16) . 6 ?
O1 V1 V2 75.26(11) . 6 ?
O2 V1 V2 105.78(11) . . ?
O4 V1 V2 123.82(16) 6 . ?
O4 V1 V2 39.54(14) . . ?
O3 V1 V2 133.31(16) 80_455 . ?
O3 V1 V2 48.52(16) . . ?
O1 V1 V2 75.26(11) . . ?
V2 V1 V2 147.0(2) 6 . ?
O2 V1 V1 127.51(15) . 59_454 ?
O4 V1 V1 131.70(14) 6 59_454 ?
O4 V1 V1 88.44(14) . 59_454 ?
O3 V1 V1 79.88(14) 80_455 59_454 ?
O3 V1 V1 28.50(13) . 59_454 ?
O1 V1 V1 45.36(11) . 59_454 ?
V2 V1 V1 111.39(8) 6 59_454 ?
V2 V1 V1 53.56(5) . 59_454 ?
O2 V1 V1 127.51(15) . 80_455 ?
O4 V1 V1 88.44(14) 6 80_455 ?
O4 V1 V1 131.70(14) . 80_455 ?
O3 V1 V1 28.50(13) 80_455 80_455 ?
O3 V1 V1 79.88(14) . 80_455 ?
O1 V1 V1 45.36(11) . 80_455 ?
V2 V1 V1 53.56(5) 6 80_455 ?
V2 V1 V1 111.39(8) . 80_455 ?
V1 V1 V1 60.0 59_454 80_455 ?
O2 V1 V1 112.18(16) . 6 ?
O4 V1 V1 16.45(14) 6 6 ?
O4 V1 V1 74.54(14) . 6 ?
O3 V1 V1 97.13(16) 80_455 6 ?
O3 V1 V1 145.82(14) . 6 ?
O1 V1 V1 75.93(13) . 6 ?
V2 V1 V1 49.72(6) 6 6 ?
V2 V1 V1 108.19(8) . 6 ?
V1 V1 V1 120.0 59_454 6 ?
V1 V1 V1 90.0 80_455 6 ?
O2 V1 V1 112.18(16) . 12 ?
O4 V1 V1 74.54(14) 6 12 ?
O4 V1 V1 16.45(14) . 12 ?
O3 V1 V1 145.82(14) 80_455 12 ?
O3 V1 V1 97.13(16) . 12 ?
O1 V1 V1 75.93(13) . 12 ?
V2 V1 V1 108.19(8) 6 12 ?
V2 V1 V1 49.72(6) . 12 ?
V1 V1 V1 90.0 59_454 12 ?
V1 V1 V1 120.0 80_455 12 ?
V1 V1 V1 60.0 6 12 ?
O5 V2 O4 116.6(2) . 51_454 ?
O5 V2 O4 116.6(2) . . ?
O4 V2 O4 126.8(5) 51_454 . ?
O5 V2 O3 102.9(2) . 51_454 ?
O4 V2 O3 84.26(13) 51_454 51_454 ?
O4 V2 O3 84.26(13) . 51_454 ?
O5 V2 O3 102.9(2) . . ?
O4 V2 O3 84.26(13) 51_454 . ?
O4 V2 O3 84.26(13) . . ?
O3 V2 O3 154.2(4) 51_454 . ?
O5 V2 V1 118.60(11) . 51_454 ?
O4 V2 V1 41.80(7) 51_454 51_454 ?
O4 V2 V1 108.5(2) . 51_454 ?
O3 V2 V1 42.52(8) 51_454 51_454 ?
O3 V2 V1 121.6(2) . 51_454 ?
O5 V2 V1 118.60(11) . . ?
O4 V2 V1 108.5(2) 51_454 . ?
O4 V2 V1 41.80(7) . . ?
O3 V2 V1 121.6(2) 51_454 . ?
O3 V2 V1 42.52(8) . . ?
V1 V2 V1 122.8(2) 51_454 . ?
O5 V2 V1 118.60(11) . 12 ?
O4 V2 V1 108.5(2) 51_454 12 ?
O4 V2 V1 41.80(7) . 12 ?
O3 V2 V1 42.52(8) 51_454 12 ?
O3 V2 V1 121.6(2) . 12 ?
V1 V2 V1 72.89(10) 51_454 12 ?
V1 V2 V1 80.56(11) . 12 ?
O5 V2 V1 118.60(11) . 59_454 ?
O4 V2 V1 41.80(7) 51_454 59_454 ?
O4 V2 V1 108.5(2) . 59_454 ?
O3 V2 V1 121.6(2) 51_454 59_454 ?
O3 V2 V1 42.52(8) . 59_454 ?
V1 V2 V1 80.57(11) 51_454 59_454 ?
V1 V2 V1 72.89(10) . 59_454 ?
V1 V2 V1 122.8(2) 12 59_454 ?
O5 V2 V2 0.0 . 145_454 ?
O4 V2 V2 116.6(2) 51_454 145_454 ?
O4 V2 V2 116.6(2) . 145_454 ?
O3 V2 V2 102.9(2) 51_454 145_454 ?
O3 V2 V2 102.9(2) . 145_454 ?
V1 V2 V2 118.60(11) 51_454 145_454 ?
V1 V2 V2 118.60(11) . 145_454 ?
V1 V2 V2 118.60(11) 12 145_454 ?
V1 V2 V2 118.60(11) 59_454 145_454 ?
O1 P1 O1 109.471(1) 74_455 . ?
O1 P1 O1 109.472(1) 74_455 28_554 ?
O1 P1 O1 109.5 . 28_554 ?
O1 P1 O1 109.471(1) 74_455 51_454 ?
O1 P1 O1 109.471(1) . 51_454 ?
O1 P1 O1 109.5 28_554 51_454 ?
O9 P2 O9 38.9(10) 175_455 80_455 ?
O9 P2 O9 45.7(13) 175_455 155_455 ?
O9 P2 O9 61.5(3) 80_455 155_455 ?
O9 P2 O9 38.9(10) 175_455 77_455 ?
O9 P2 O9 56.2(15) 80_455 77_455 ?
O9 P2 O9 83.6(3) 155_455 77_455 ?
O9 P2 O9 56.2(15) 175_455 174_455 ?
O9 P2 O9 38.9(10) 80_455 174_455 ?
O9 P2 O9 96.4(3) 155_455 174_455 ?
O9 P2 O9 38.9(10) 77_455 174_455 ?
O9 P2 O9 61.5(3) 175_455 57_455 ?
O9 P2 O9 45.7(13) 80_455 57_455 ?
O9 P2 O9 38.9(10) 155_455 57_455 ?
O9 P2 O9 96.4(3) 77_455 57_455 ?
O9 P2 O9 83.6(3) 174_455 57_455 ?
O9 P2 O9 83.6(3) 175_455 . ?
O9 P2 O9 118.5(3) 80_455 . ?
O9 P2 O9 61.5(3) 155_455 . ?
O9 P2 O9 96.4(3) 77_455 . ?
O9 P2 O9 134.3(13) 174_455 . ?
O9 P2 O9 96.4(3) 57_455 . ?
O9 P2 O9 45.7(13) 175_455 99 ?
O9 P2 O9 83.6(3) 80_455 99 ?
O9 P2 O9 45.7(13) 155_455 99 ?
O9 P2 O9 61.5(3) 77_455 99 ?
O9 P2 O9 96.4(3) 174_455 99 ?
O9 P2 O9 83.6(3) 57_455 99 ?
O9 P2 O9 38.9(10) . 99 ?
O9 P2 O9 83.6(3) 175_455 60_455 ?
O9 P2 O9 96.4(3) 80_455 60_455 ?
O9 P2 O9 38.9(10) 155_455 60_455 ?
O9 P2 O9 118.5(3) 77_455 60_455 ?
O9 P2 O9 134.3(13) 174_455 60_455 ?
O9 P2 O9 56.2(15) 57_455 60_455 ?
O9 P2 O9 45.7(13) . 60_455 ?
O9 P2 O9 61.5(3) 99 60_455 ?
O9 P2 O9 83.6(3) 175_455 2_455 ?
O9 P2 O9 45.7(13) 80_455 2_455 ?
O9 P2 O9 83.6(3) 155_455 2_455 ?
O9 P2 O9 96.4(3) 77_455 2_455 ?
O9 P2 O9 61.5(3) 174_455 2_455 ?
O9 P2 O9 45.7(13) 57_455 2_455 ?
O9 P2 O9 141.1(10) . 2_455 ?
O9 P2 O9 123.8(15) 99 2_455 ?
O9 P2 O9 96.4(3) 60_455 2_455 ?
O9 P2 O9 96.4(3) 175_455 154_455 ?
O9 P2 O9 83.6(3) 80_455 154_455 ?
O9 P2 O9 56.2(15) 155_455 154_455 ?
O9 P2 O9 134.3(13) 77_455 154_455 ?
O9 P2 O9 118.5(3) 174_455 154_455 ?
O9 P2 O9 38.9(10) 57_455 154_455 ?
O9 P2 O9 83.6(3) . 154_455 ?
O9 P2 O9 96.4(3) 99 154_455 ?
O9 P2 O9 38.9(10) 60_455 154_455 ?
O9 P2 O9 61.5(3) 2_455 154_455 ?
O9 P2 O9 96.4(3) 175_455 156_454 ?
O9 P2 O9 83.6(3) 80_455 156_454 ?
O9 P2 O9 141.1(10) 155_455 156_454 ?
O9 P2 O9 61.5(3) 77_455 156_454 ?
O9 P2 O9 45.7(13) 174_455 156_454 ?
O9 P2 O9 123.8(15) 57_455 156_454 ?
O9 P2 O9 134.3(13) . 156_454 ?
O9 P2 O9 118.5(3) 99 156_454 ?
O9 P2 O9 180(2) 60_455 156_454 ?
O9 P2 O9 83.6(3) 2_455 156_454 ?
O9 P2 O9 141.1(10) 154_455 156_454 ?
P1 O1 V1 125.78(15) . 59_454 ?
P1 O1 V1 125.78(15) . 80_455 ?
V1 O1 V1 89.3(2) 59_454 80_455 ?
P1 O1 V1 125.78(15) . . ?
V1 O1 V1 89.3(2) 59_454 . ?
V1 O1 V1 89.3(2) 80_455 . ?
V1 O2 O8 149.0(4) . . ?
V1 O2 O7 104.3(2) . . ?
O8 O2 O7 96.8(2) . . ?
V1 O3 V1 123.0(3) . 59_454 ?
V1 O3 V2 88.96(19) . . ?
V1 O3 V2 88.96(19) 59_454 . ?
V2 O4 V1 98.66(15) . 12 ?
V2 O4 V1 98.66(15) . . ?
V1 O4 V1 147.1(3) 12 . ?
V2 O4 O7 95.9(3) . . ?
V1 O4 O7 102.89(15) 12 . ?
V1 O4 O7 102.89(15) . . ?
V2 O5 V2 180.0 145_454 . ?
O3 O6 H6 28(10) 99 . ?
O4 O7 O2 52.12(12) . . ?
O9 O9 O9 90.000(5) 99 98 ?
O9 O9 O9 90.000(2) 99 60_455 ?
O9 O9 O9 135.000(8) 98 60_455 ?
O9 O9 O9 135.000(10) 99 78_445 ?
O9 O9 O9 90.000(2) 98 78_445 ?
O9 O9 O9 60.000(4) 60_455 78_445 ?
O9 O9 P2 70.5(5) 99 . ?
O9 O9 P2 70.5(5) 98 . ?
O9 O9 P2 67.2(7) 60_455 . ?
O9 O9 P2 67.2(7) 78_445 . ?

loop_
_geom_bond_atom_site_label_1
_geom_bond_atom_site_label_2
_geom_bond_distance
_geom_bond_site_symmetry_2
_geom_bond_publ_flag
V1 O2 1.617(5) . ?
V1 O4 1.9071(16) 6 ?
V1 O4 1.9071(16) . ?
V1 O3 1.912(2) 80_455 ?
V1 O3 1.912(2) . ?
V1 O1 2.392(5) . ?
V1 V2 2.829(3) 6 ?
V1 V2 2.829(3) . ?
V1 V1 3.3607(17) 59_454 ?
V1 V1 3.3607(17) 80_455 ?
V1 V1 3.6580(18) 6 ?
V1 V1 3.6580(18) 12 ?
V2 O5 1.714(6) . ?
V2 O4 1.822(5) 51_454 ?
V2 O4 1.822(5) . ?
V2 O3 2.120(6) 51_454 ?
V2 O3 2.120(6) . ?
V2 V1 2.829(3) 51_454 ?
V2 V1 2.829(3) 12 ?
V2 V1 2.829(3) 59_454 ?
V2 V2 3.428(13) 145_454 ?
P1 O1 1.528(8) 74_455 ?
P1 O1 1.528(8) . ?
P1 O1 1.528(8) 28_554 ?
P1 O1 1.528(8) 51_454 ?
P2 O9 1.97(3) 175_455 ?
P2 O9 1.97(3) 80_455 ?
P2 O9 1.97(3) 155_455 ?
P2 O9 1.97(3) 77_455 ?
P2 O9 1.97(3) 174_455 ?
P2 O9 1.97(3) 57_455 ?
P2 O9 1.97(3) . ?
P2 O9 1.97(3) 99 ?
P2 O9 1.97(3) 60_455 ?
P2 O9 1.97(3) 2_455 ?
P2 O9 1.97(3) 154_455 ?
P2 O9 1.97(3) 156_454 ?
O1 V1 2.392(5) 59_454 ?
O1 V1 2.392(5) 80_455 ?
O2 O8 2.951(8) . ?
O2 O7 3.170(4) . ?
O3 V1 1.912(2) 59_454 ?
O4 V1 1.9071(16) 12 ?
O4 O7 3.002(8) . ?
O5 V2 1.714(6) 145_454 ?
O6 O3 2.760(8) 99 ?
O6 H6 0.990(6) . ?
O9 O9 1.31(4) 99 ?
O9 O9 1.31(4) 98 ?
O9 O9 1.53(5) 60_455 ?
O9 O9 1.53(5) 78_445 ?

loop_
_geom_hbond_atom_site_label_D
_geom_hbond_atom_site_label_H
_geom_hbond_atom_site_label_A
_geom_hbond_distance_DH
_geom_hbond_distance_HA
_geom_hbond_distance_DA
_geom_hbond_angle_DHA
_geom_hbond_site_symmetry_A
O6 H6 O3 0.990(6) 1.95(13) 2.760(8) 138(16) 99

loop_
_geom_torsion_atom_site_label_1
_geom_torsion_atom_site_label_2
_geom_torsion_atom_site_label_3
_geom_torsion_atom_site_label_4
_geom_torsion
_geom_torsion_site_symmetry_1
_geom_torsion_site_symmetry_2
_geom_torsion_site_symmetry_3
_geom_torsion_site_symmetry_4
_geom_torsion_publ_flag
O2 V1 V2 O5 11.6(2) . . . . ?
O4 V1 V2 O5 126.21(18) 6 . . . ?
O4 V1 V2 O5 99.0(3) . . . . ?
O3 V1 V2 O5 -108.7(2) 80_455 . . . ?
O3 V1 V2 O5 -77.38(19) . . . . ?
O1 V1 V2 O5 -158.60(16) . . . . ?
V2 V1 V2 O5 173.96(7) 6 . . . ?
V1 V1 V2 O5 -113.74(8) 59_454 . . . ?
V1 V1 V2 O5 -130.65(3) 80_455 . . . ?
V1 V1 V2 O5 131.96(3) 6 . . . ?
V1 V1 V2 O5 117.52(9) 12 . . . ?
O2 V1 V2 O4 147.6(3) . . . 51_454 ?
O4 V1 V2 O4 -97.7(3) 6 . . 51_454 ?
O4 V1 V2 O4 -125.0(4) . . . 51_454 ?
O3 V1 V2 O4 27.3(3) 80_455 . . 51_454 ?
O3 V1 V2 O4 58.7(2) . . . 51_454 ?
O1 V1 V2 O4 -22.5(2) . . . 51_454 ?
V2 V1 V2 O4 -49.99(17) 6 . . 51_454 ?
V1 V1 V2 O4 22.31(13) 59_454 . . 51_454 ?
V1 V1 V2 O4 5.4(2) 80_455 . . 51_454 ?
V1 V1 V2 O4 -91.99(16) 6 . . 51_454 ?
V1 V1 V2 O4 -106.4(3) 12 . . 51_454 ?
O2 V1 V2 O4 -87.4(3) . . . . ?
O4 V1 V2 O4 27.2(2) 6 . . . ?
O3 V1 V2 O4 152.3(3) 80_455 . . . ?
O3 V1 V2 O4 -176.4(4) . . . . ?
O1 V1 V2 O4 102.4(3) . . . . ?
V2 V1 V2 O4 75.0(3) 6 . . . ?
V1 V1 V2 O4 147.3(3) 59_454 . . . ?
V1 V1 V2 O4 130.4(2) 80_455 . . . ?
V1 V1 V2 O4 33.0(3) 6 . . . ?
V1 V1 V2 O4 18.5(2) 12 . . . ?
O2 V1 V2 O3 -117.7(3) . . . 51_454 ?
O4 V1 V2 O3 -3.1(3) 6 . . 51_454 ?
O4 V1 V2 O3 -30.3(2) . . . 51_454 ?
O3 V1 V2 O3 122.0(3) 80_455 . . 51_454 ?
O3 V1 V2 O3 153.3(4) . . . 51_454 ?
O1 V1 V2 O3 72.1(3) . . . 51_454 ?
V2 V1 V2 O3 44.7(3) 6 . . 51_454 ?
V1 V1 V2 O3 117.0(3) 59_454 . . 51_454 ?
V1 V1 V2 O3 100.07(19) 80_455 . . 51_454 ?
V1 V1 V2 O3 2.7(2) 6 . . 51_454 ?
V1 V1 V2 O3 -11.77(15) 12 . . 51_454 ?
O2 V1 V2 O3 88.9(3) . . . . ?
O4 V1 V2 O3 -156.4(3) 6 . . . ?
O4 V1 V2 O3 176.4(4) . . . . ?
O3 V1 V2 O3 -31.4(3) 80_455 . . . ?
O1 V1 V2 O3 -81.2(2) . . . . ?
V2 V1 V2 O3 -108.66(19) 6 . . . ?
V1 V1 V2 O3 -36.36(17) 59_454 . . . ?
V1 V1 V2 O3 -53.3(2) 80_455 . . . ?
V1 V1 V2 O3 -150.66(18) 6 . . . ?
V1 V1 V2 O3 -165.1(2) 12 . . . ?
O2 V1 V2 V1 -168.4(2) . . . 51_454 ?
O4 V1 V2 V1 -53.79(18) 6 . . 51_454 ?
O4 V1 V2 V1 -81.0(3) . . . 51_454 ?
O3 V1 V2 V1 71.3(2) 80_455 . . 51_454 ?
O3 V1 V2 V1 102.62(19) . . . 51_454 ?
O1 V1 V2 V1 21.40(16) . . . 51_454 ?
V2 V1 V2 V1 -6.04(7) 6 . . 51_454 ?
V1 V1 V2 V1 66.26(8) 59_454 . . 51_454 ?
V1 V1 V2 V1 49.35(3) 80_455 . . 51_454 ?
V1 V1 V2 V1 -48.04(3) 6 . . 51_454 ?
V1 V1 V2 V1 -62.48(9) 12 . . 51_454 ?
O2 V1 V2 V1 -106.0(2) . . . 12 ?
O4 V1 V2 V1 8.7(2) 6 . . 12 ?
O4 V1 V2 V1 -18.5(2) . . . 12 ?
O3 V1 V2 V1 133.7(2) 80_455 . . 12 ?
O3 V1 V2 V1 165.1(2) . . . 12 ?
O1 V1 V2 V1 83.88(18) . . . 12 ?
V2 V1 V2 V1 56.44(15) 6 . . 12 ?
V1 V1 V2 V1 128.74(16) 59_454 . . 12 ?
V1 V1 V2 V1 111.83(5) 80_455 . . 12 ?
V1 V1 V2 V1 14.44(11) 6 . . 12 ?
O2 V1 V2 V1 125.3(2) . . . 59_454 ?
O4 V1 V2 V1 -120.05(17) 6 . . 59_454 ?
O4 V1 V2 V1 -147.3(3) . . . 59_454 ?
O3 V1 V2 V1 5.0(3) 80_455 . . 59_454 ?
O3 V1 V2 V1 36.36(17) . . . 59_454 ?
O1 V1 V2 V1 -44.86(17) . . . 59_454 ?
V2 V1 V2 V1 -72.30(8) 6 . . 59_454 ?
V1 V1 V2 V1 -16.91(11) 80_455 . . 59_454 ?
V1 V1 V2 V1 -114.30(5) 6 . . 59_454 ?
V1 V1 V2 V1 -128.74(16) 12 . . 59_454 ?
O2 V1 V2 V2 11.6(2) . . . 145_454 ?
O4 V1 V2 V2 126.21(18) 6 . . 145_454 ?
O4 V1 V2 V2 99.0(3) . . . 145_454 ?
O3 V1 V2 V2 -108.7(2) 80_455 . . 145_454 ?
O3 V1 V2 V2 -77.38(19) . . . 145_454 ?
O1 V1 V2 V2 -158.60(16) . . . 145_454 ?
V2 V1 V2 V2 173.96(7) 6 . . 145_454 ?
V1 V1 V2 V2 -113.74(8) 59_454 . . 145_454 ?
V1 V1 V2 V2 -130.65(3) 80_455 . . 145_454 ?
V1 V1 V2 V2 131.96(3) 6 . . 145_454 ?
V1 V1 V2 V2 117.52(9) 12 . . 145_454 ?
O1 P1 O1 V1 180.0 74_455 . . 59_454 ?
O1 P1 O1 V1 60.0 28_554 . . 59_454 ?
O1 P1 O1 V1 -60.0 51_454 . . 59_454 ?
O1 P1 O1 V1 60.0 74_455 . . 80_455 ?
O1 P1 O1 V1 -60.0 28_554 . . 80_455 ?
O1 P1 O1 V1 180.0 51_454 . . 80_455 ?
O1 P1 O1 V1 -60.0 74_455 . . . ?
O1 P1 O1 V1 180.0 28_554 . . . ?
O1 P1 O1 V1 60.0 51_454 . . . ?
O2 V1 O1 P1 180.000(3) . . . . ?
O4 V1 O1 P1 43.94(14) 6 . . . ?
O4 V1 O1 P1 -43.94(14) . . . . ?
O3 V1 O1 P1 132.93(17) 80_455 . . . ?
O3 V1 O1 P1 -132.93(17) . . . . ?
V2 V1 O1 P1 82.47(6) 6 . . . ?
V2 V1 O1 P1 -82.47(6) . . . . ?
V1 V1 O1 P1 -135.36(11) 59_454 . . . ?
V1 V1 O1 P1 135.36(11) 80_455 . . . ?
V1 V1 O1 P1 31.03(2) 6 . . . ?
V1 V1 O1 P1 -31.03(2) 12 . . . ?
O2 V1 O1 V1 -44.64(11) . . . 59_454 ?
O4 V1 O1 V1 179.30(18) 6 . . 59_454 ?
O4 V1 O1 V1 91.42(17) . . . 59_454 ?
O3 V1 O1 V1 -91.7(2) 80_455 . . 59_454 ?
O3 V1 O1 V1 2.43(19) . . . 59_454 ?
V2 V1 O1 V1 -142.17(15) 6 . . 59_454 ?
V2 V1 O1 V1 52.89(8) . . . 59_454 ?
V1 V1 O1 V1 -89.3(2) 80_455 . . 59_454 ?
V1 V1 O1 V1 166.39(13) 6 . . 59_454 ?
V1 V1 O1 V1 104.33(9) 12 . . 59_454 ?
O2 V1 O1 V1 44.64(11) . . . 80_455 ?
O4 V1 O1 V1 -91.42(17) 6 . . 80_455 ?
O4 V1 O1 V1 -179.30(18) . . . 80_455 ?
O3 V1 O1 V1 -2.43(19) 80_455 . . 80_455 ?
O3 V1 O1 V1 91.7(2) . . . 80_455 ?
V2 V1 O1 V1 -52.89(8) 6 . . 80_455 ?
V2 V1 O1 V1 142.17(15) . . . 80_455 ?
V1 V1 O1 V1 89.3(2) 59_454 . . 80_455 ?
V1 V1 O1 V1 -104.33(9) 6 . . 80_455 ?
V1 V1 O1 V1 -166.39(13) 12 . . 80_455 ?
O4 V1 O2 O8 135.23(14) 6 . . . ?
O4 V1 O2 O8 -135.23(14) . . . . ?
O3 V1 O2 O8 45.49(17) 80_455 . . . ?
O3 V1 O2 O8 -45.49(17) . . . . ?
O1 V1 O2 O8 0.000(1) . . . . ?
V2 V1 O2 O8 94.93(7) 6 . . . ?
V2 V1 O2 O8 -94.93(7) . . . . ?
V1 V1 O2 O8 -39.08(9) 59_454 . . . ?
V1 V1 O2 O8 39.08(9) 80_455 . . . ?
V1 V1 O2 O8 147.32(4) 6 . . . ?
V1 V1 O2 O8 -147.32(4) 12 . . . ?
O4 V1 O2 O7 -93.3(2) 6 . . . ?
O4 V1 O2 O7 -3.8(3) . . . . ?
O3 V1 O2 O7 176.9(3) 80_455 . . . ?
O3 V1 O2 O7 86.0(3) . . . . ?
O1 V1 O2 O7 131.5(2) . . . . ?
V2 V1 O2 O7 -133.61(18) 6 . . . ?
V2 V1 O2 O7 36.5(2) . . . . ?
V1 V1 O2 O7 92.4(3) 59_454 . . . ?
V1 V1 O2 O7 170.53(17) 80_455 . . . ?
V1 V1 O2 O7 -81.23(18) 6 . . . ?
V1 V1 O2 O7 -15.9(2) 12 . . . ?
O2 V1 O3 V1 169.3(3) . . . 59_454 ?
O4 V1 O3 V1 -12.8(8) 6 . . 59_454 ?
O4 V1 O3 V1 -90.4(3) . . . 59_454 ?
O3 V1 O3 V1 69.7(4) 80_455 . . 59_454 ?
O1 V1 O3 V1 -3.6(3) . . . 59_454 ?
V2 V1 O3 V1 46.7(4) 6 . . 59_454 ?
V2 V1 O3 V1 -88.1(3) . . . 59_454 ?
V1 V1 O3 V1 42.6(3) 80_455 . . 59_454 ?
V1 V1 O3 V1 -32.1(5) 6 . . 59_454 ?
V1 V1 O3 V1 -76.7(3) 12 . . 59_454 ?
O2 V1 O3 V2 -102.6(2) . . . . ?
O4 V1 O3 V2 75.3(6) 6 . . . ?
O4 V1 O3 V2 -2.3(2) . . . . ?
O3 V1 O3 V2 157.74(16) 80_455 . . . ?
O1 V1 O3 V2 84.4(2) . . . . ?
V2 V1 O3 V2 134.8(3) 6 . . . ?
V1 V1 O3 V2 88.1(3) 59_454 . . . ?
V1 V1 O3 V2 130.71(19) 80_455 . . . ?
V1 V1 O3 V2 55.9(3) 6 . . . ?
V1 V1 O3 V2 11.40(19) 12 . . . ?
O5 V2 O3 V1 118.48(13) . . . . ?
O4 V2 O3 V1 -125.5(3) 51_454 . . . ?
O4 V2 O3 V1 2.4(2) . . . . ?
O3 V2 O3 V1 -61.52(13) 51_454 . . . ?
V1 V2 O3 V1 -105.7(2) 51_454 . . . ?
V1 V2 O3 V1 -17.3(2) 12 . . . ?
V1 V2 O3 V1 -123.0(3) 59_454 . . . ?
V2 V2 O3 V1 118.48(13) 145_454 . . . ?
O5 V2 O3 V1 -118.48(13) . . . 59_454 ?
O4 V2 O3 V1 -2.4(2) 51_454 . . 59_454 ?
O4 V2 O3 V1 125.5(3) . . . 59_454 ?
O3 V2 O3 V1 61.52(13) 51_454 . . 59_454 ?
V1 V2 O3 V1 17.3(2) 51_454 . . 59_454 ?
V1 V2 O3 V1 123.0(3) . . . 59_454 ?
V1 V2 O3 V1 105.7(2) 12 . . 59_454 ?
V2 V2 O3 V1 -118.48(13) 145_454 . . 59_454 ?
O5 V2 O4 V1 104.04(17) . . . 12 ?
O4 V2 O4 V1 -75.96(17) 51_454 . . 12 ?
O3 V2 O4 V1 2.5(2) 51_454 . . 12 ?
O3 V2 O4 V1 -154.4(2) . . . 12 ?
V1 V2 O4 V1 -33.0(2) 51_454 . . 12 ?
V1 V2 O4 V1 -151.9(3) . . . 12 ?
V1 V2 O4 V1 -118.93(17) 59_454 . . 12 ?
V2 V2 O4 V1 104.04(17) 145_454 . . 12 ?
O5 V2 O4 V1 -104.04(17) . . . . ?
O4 V2 O4 V1 75.96(17) 51_454 . . . ?
O3 V2 O4 V1 154.4(2) 51_454 . . . ?
O3 V2 O4 V1 -2.5(2) . . . . ?
V1 V2 O4 V1 118.93(17) 51_454 . . . ?
V1 V2 O4 V1 151.9(3) 12 . . . ?
V1 V2 O4 V1 33.0(2) 59_454 . . . ?
V2 V2 O4 V1 -104.04(17) 145_454 . . . ?
O5 V2 O4 O7 0.0 . . . . ?
O4 V2 O4 O7 180.0 51_454 . . . ?
O3 V2 O4 O7 -101.57(18) 51_454 . . . ?
O3 V2 O4 O7 101.57(18) . . . . ?
V1 V2 O4 O7 -137.03(13) 51_454 . . . ?
V1 V2 O4 O7 104.04(17) . . . . ?
V1 V2 O4 O7 -104.04(17) 12 . . . ?
V1 V2 O4 O7 137.03(13) 59_454 . . . ?
V2 V2 O4 O7 0.0 145_454 . . . ?
O2 V1 O4 V2 102.1(3) . . . . ?
O4 V1 O4 V2 -157.63(19) 6 . . . ?
O3 V1 O4 V2 -79.9(7) 80_455 . . . ?
O3 V1 O4 V2 2.7(3) . . . . ?
O1 V1 O4 V2 -71.1(3) . . . . ?
V2 V1 O4 V2 -140.7(3) 6 . . . ?
V1 V1 O4 V2 -25.8(2) 59_454 . . . ?
V1 V1 O4 V2 -71.8(3) 80_455 . . . ?
V1 V1 O4 V2 -147.5(3) 6 . . . ?
V1 V1 O4 V2 -121.1(6) 12 . . . ?
O2 V1 O4 V1 -136.8(5) . . . 12 ?
O4 V1 O4 V1 -36.6(6) 6 . . 12 ?
O3 V1 O4 V1 41.1(9) 80_455 . . 12 ?
O3 V1 O4 V1 123.8(5) . . . 12 ?
O1 V1 O4 V1 49.9(5) . . . 12 ?
V2 V1 O4 V1 -19.6(6) 6 . . 12 ?
V2 V1 O4 V1 121.1(6) . . . 12 ?
V1 V1 O4 V1 95.3(5) 59_454 . . 12 ?
V1 V1 O4 V1 49.2(6) 80_455 . . 12 ?
V1 V1 O4 V1 -26.5(4) 6 . . 12 ?
O2 V1 O4 O7 4.0(3) . . . . ?
O4 V1 O4 O7 104.2(2) 6 . . . ?
O3 V1 O4 O7 -178.1(6) 80_455 . . . ?
O3 V1 O4 O7 -95.4(3) . . . . ?
O1 V1 O4 O7 -169.3(3) . . . . ?
V2 V1 O4 O7 121.2(2) 6 . . . ?
V2 V1 O4 O7 -98.2(3) . . . . ?
V1 V1 O4 O7 -124.0(2) 59_454 . . . ?
V1 V1 O4 O7 -169.99(19) 80_455 . . . ?
V1 V1 O4 O7 114.3(2) 6 . . . ?
V1 V1 O4 O7 140.8(6) 12 . . . ?
O4 V2 O5 V2 -45.0 51_454 . . 145_454 ?
O4 V2 O5 V2 135.0 . . . 145_454 ?
O3 V2 O5 V2 -135.0 51_454 . . 145_454 ?
O3 V2 O5 V2 45.0 . . . 145_454 ?
V1 V2 O5 V2 -92.43(2) 51_454 . . 145_454 ?
V1 V2 O5 V2 87.57(2) . . . 145_454 ?
V1 V2 O5 V2 -177.57(2) 12 . . 145_454 ?
V1 V2 O5 V2 2.43(2) 59_454 . . 145_454 ?
V2 O4 O7 O2 -102.84(14) . . . . ?
V1 O4 O7 O2 156.8(2) 12 . . . ?
V1 O4 O7 O2 -2.52(18) . . . . ?
V1 O2 O7 O4 3.0(2) . . . . ?
O8 O2 O7 O4 160.1(3) . . . . ?
O9 P2 O9 O9 -11.25(2) 175_455 . . 99 ?
O9 P2 O9 O9 -29.2(11) 80_455 . . 99 ?
O9 P2 O9 O9 -53.6(15) 155_455 . . 99 ?
O9 P2 O9 O9 25.6(8) 77_455 . . 99 ?
O9 P2 O9 O9 15.7(4) 174_455 . . 99 ?
O9 P2 O9 O9 -71.6(4) 57_455 . . 99 ?
O9 P2 O9 O9 -98.56(3) 60_455 . . 99 ?
O9 P2 O9 O9 -82.8(4) 2_455 . . 99 ?
O9 P2 O9 O9 -108.4(4) 154_455 . . 99 ?
O9 P2 O9 O9 81.44(3) 156_454 . . 99 ?
O9 P2 O9 O9 -108.4(4) 175_455 . . 98 ?
O9 P2 O9 O9 -126.4(15) 80_455 . . 98 ?
O9 P2 O9 O9 -150.8(11) 155_455 . . 98 ?
O9 P2 O9 O9 -71.6(4) 77_455 . . 98 ?
O9 P2 O9 O9 -81.44(3) 174_455 . . 98 ?
O9 P2 O9 O9 -168.75(3) 57_455 . . 98 ?
O9 P2 O9 O9 -97.2(4) 99 . . 98 ?
O9 P2 O9 O9 164.3(4) 60_455 . . 98 ?
O9 P2 O9 O9 180.0 2_455 . . 98 ?
O9 P2 O9 O9 154.4(8) 154_455 . . 98 ?
O9 P2 O9 O9 -15.7(4) 156_454 . . 98 ?
O9 P2 O9 O9 87.31(5) 175_455 . . 60_455 ?
O9 P2 O9 O9 69.3(11) 80_455 . . 60_455 ?
O9 P2 O9 O9 44.9(14) 155_455 . . 60_455 ?
O9 P2 O9 O9 124.1(8) 77_455 . . 60_455 ?
O9 P2 O9 O9 114.3(4) 174_455 . . 60_455 ?
O9 P2 O9 O9 27.0(4) 57_455 . . 60_455 ?
O9 P2 O9 O9 98.56(3) 99 . . 60_455 ?
O9 P2 O9 O9 15.7(4) 2_455 . . 60_455 ?
O9 P2 O9 O9 -9.9(5) 154_455 . . 60_455 ?
O9 P2 O9 O9 180.0 156_454 . . 60_455 ?
O9 P2 O9 O9 153.0(4) 175_455 . . 78_445 ?
O9 P2 O9 O9 135.1(15) 80_455 . . 78_445 ?
O9 P2 O9 O9 110.7(11) 155_455 . . 78_445 ?
O9 P2 O9 O9 -170.1(5) 77_455 . . 78_445 ?
O9 P2 O9 O9 180.0 174_455 . . 78_445 ?
O9 P2 O9 O9 92.69(5) 57_455 . . 78_445 ?
O9 P2 O9 O9 164.3(4) 99 . . 78_445 ?
O9 P2 O9 O9 65.7(4) 60_455 . . 78_445 ?
O9 P2 O9 O9 81.44(3) 2_455 . . 78_445 ?
O9 P2 O9 O9 55.9(8) 154_455 . . 78_445 ?
O9 P2 O9 O9 -114.3(4) 156_454 . . 78_445 ?
